data_7008858
loop_
_publ_author_name
'Berry, John F.'
'Cotton, F. Albert'
'Huang, Penglin'
'Murillo, Carlos A.'
'Wang, Xiaoping'

_publ_section_title
;
 A hardwon dirhodium paddlewheel with guanidinate type (hpp) bridging
 ligands
;
_journal_issue 23
_journal_name_full 'Dalton Transactions'
_journal_page_first 3713
_journal_paper_doi 10.1039/b513406d
_journal_year 2005
_chemical_formula_moiety 'C17 H27 N3 O10 Rh2, 2(C7 H14 N3), H2 O'
_chemical_formula_sum 'C31 H57 N9 O11 Rh2'
_chemical_formula_weight 937.68
_chemical_name_common '[Rh2(hpp)(OAc)3{(OAc)(H2hpp)}2], H2O'
_chemical_name_systematic
;
?
;
_space_group_IT_number 2
_symmetry_cell_setting triclinic
_symmetry_space_group_name_Hall '-P 1'
_symmetry_space_group_name_H-M 'P -1'
_atom_sites_solution_hydrogens geom
_atom_sites_solution_primary direct
_atom_sites_solution_secondary difmap
_audit_creation_method SHELXL-97
_cell_angle_alpha 80.768(5)
_cell_angle_beta 78.128(5)
_cell_angle_gamma 87.688(5)
_cell_formula_units_Z 2
_cell_length_a 11.272(3)
_cell_length_b 11.400(3)
_cell_length_c 15.856(4)
_cell_measurement_reflns_used 4632
_cell_measurement_temperature 213(2)
_cell_measurement_theta_max 27.5
_cell_measurement_theta_min 2.4
_cell_volume 1968.0(9)
_computing_cell_refinement SAINT
_computing_data_collection SMART
_computing_data_reduction SAINT
_computing_structure_refinement 'SHELXL-97 (Sheldrick, 1997)'
_computing_structure_solution 'SHELXS-97 (Sheldrick, 1990)'
_diffrn_ambient_temperature 213(2)
_diffrn_measured_fraction_theta_full 0.982
_diffrn_measured_fraction_theta_max 0.982
_diffrn_measurement_device_type 'Bruker SMART 1000 CCD'
_diffrn_radiation_monochromator graphite
_diffrn_radiation_source 'normal-focus sealed tube'
_diffrn_radiation_type MoK\a
_diffrn_radiation_wavelength 0.71073
_diffrn_reflns_av_R_equivalents 0.0265
_diffrn_reflns_av_sigmaI/netI 0.0535
_diffrn_reflns_limit_h_max 13
_diffrn_reflns_limit_h_min -13
_diffrn_reflns_limit_k_max 13
_diffrn_reflns_limit_k_min -13
_diffrn_reflns_limit_l_max 18
_diffrn_reflns_limit_l_min -18
_diffrn_reflns_number 11314
_diffrn_reflns_theta_full 25.11
_diffrn_reflns_theta_max 25.11
_diffrn_reflns_theta_min 1.85
_diffrn_standards_number 0
_exptl_absorpt_coefficient_mu 0.905
_exptl_absorpt_correction_T_max 0.9604
_exptl_absorpt_correction_T_min 0.9070
_exptl_absorpt_correction_type multi-scan
_exptl_absorpt_process_details SADABS
_exptl_crystal_colour blue
_exptl_crystal_density_diffrn 1.582
_exptl_crystal_density_method 'not measured'
_exptl_crystal_description block
_exptl_crystal_F_000 968
_exptl_crystal_size_max 0.11
_exptl_crystal_size_mid 0.11
_exptl_crystal_size_min 0.05
_refine_diff_density_max 1.351
_refine_diff_density_min -0.788
_refine_diff_density_rms 0.100
_refine_ls_extinction_method none
_refine_ls_goodness_of_fit_ref 1.034
_refine_ls_hydrogen_treatment mixed
_refine_ls_matrix_type full
_refine_ls_number_parameters 501
_refine_ls_number_reflns 6911
_refine_ls_number_restraints 1
_refine_ls_restrained_S_all 1.033
_refine_ls_R_factor_all 0.0647
_refine_ls_R_factor_gt 0.0409
_refine_ls_shift/su_max 0.001
_refine_ls_shift/su_mean 0.000
_refine_ls_structure_factor_coef Fsqd
_refine_ls_weighting_details 'calc w=1/[\s^2^(Fo^2^)+(0.0462P)^2^+2.2900P] where P=(Fo^2^+2Fc^2^)/3'
_refine_ls_weighting_scheme calc
_refine_ls_wR_factor_gt 0.0936
_refine_ls_wR_factor_ref 0.1055
_reflns_number_gt 5002
_reflns_number_total 6911
_reflns_threshold_expression >2sigma(I)
_cod_data_source_file b513406d.txt
_cod_data_source_block TwoH2O
_cod_depositor_comments
;
The following automatic conversions were performed:
'_symmetry_cell_setting' value 'Triclinic' changed to 'triclinic'
according to '/home/saulius/struct/CIF-dictionaries/cif_core.dic'
dictionary named 'cif_core.dic' version 2.4.1 from 2010-06-29.

Automatic conversion script
Id: cif_fix_enum 1527 2010-12-29 10:47:43Z saulius 
;
_cod_original_cell_volume 1968.3(9)
_cod_database_code 7008858

loop_
_symmetry_equiv_pos_as_xyz
'x, y, z'
'-x, -y, -z'

loop_
_atom_site_label
_atom_site_type_symbol
_atom_site_fract_x
_atom_site_fract_y
_atom_site_fract_z
_atom_site_U_iso_or_equiv
_atom_site_adp_type
_atom_site_occupancy
_atom_site_symmetry_multiplicity
_atom_site_calc_flag
_atom_site_refinement_flags
_atom_site_disorder_assembly
_atom_site_disorder_group
Rh1 Rh 0.23818(3) 0.78075(3) 0.32525(2) 0.02179(12) Uani 1 1 d . . .
Rh2 Rh 0.20746(3) 0.74328(3) 0.18711(2) 0.02337(12) Uani 1 1 d . . .
N1 N 0.3413(4) 0.6337(3) 0.3312(3) 0.0283(10) Uani 1 1 d . . .
N2 N 0.4700(4) 0.4970(4) 0.2613(3) 0.0436(12) Uani 1 1 d . . .
N3 N 0.3460(4) 0.6270(4) 0.1865(3) 0.0302(10) Uani 1 1 d . . .
N4 N 0.5006(4) 0.8638(4) 0.5828(3) 0.0313(11) Uani 1 1 d . . .
H4 H 0.438(5) 0.862(5) 0.581(4) 0.038 Uiso 1 1 d . . .
N5 N 0.6981(4) 0.8502(4) 0.5077(3) 0.0330(10) Uani 1 1 d . . .
N6 N 0.5366(4) 0.8221(4) 0.4439(3) 0.0291(10) Uani 1 1 d . . .
H6 H 0.465(5) 0.827(5) 0.447(4) 0.035 Uiso 1 1 d . . .
N7 N 0.1626(4) 0.4447(4) 0.0549(3) 0.0339(11) Uani 1 1 d . . .
H7 H 0.161(5) 0.514(5) 0.048(4) 0.041 Uiso 1 1 d . . .
N8 N 0.1764(4) 0.2971(4) -0.0323(3) 0.0343(11) Uani 1 1 d . . .
N9 N 0.1428(4) 0.4935(4) -0.0863(3) 0.0334(11) Uani 1 1 d . . .
H9 H 0.125(5) 0.556(5) -0.082(4) 0.040 Uiso 1 1 d . . .
O1 O 0.3824(3) 0.8826(3) 0.2584(2) 0.0281(8) Uani 1 1 d . . .
O1W O 0.2698(5) 0.7648(6) -0.2367(3) 0.094(2) Uani 1 1 d D . .
H1W H 0.205(6) 0.769(8) -0.193(5) 0.112 Uiso 1 1 d D . .
H2W H 0.234(8) 0.750(8) -0.280(5) 0.112 Uiso 1 1 d D . .
O2 O 0.3324(3) 0.8736(3) 0.1299(2) 0.0317(8) Uani 1 1 d . . .
O3 O 0.1267(3) 0.9305(3) 0.3102(2) 0.0297(8) Uani 1 1 d . . .
O4 O 0.0687(3) 0.8711(3) 0.1957(2) 0.0303(8) Uani 1 1 d . . .
O5 O 0.0928(3) 0.6724(3) 0.3825(2) 0.0292(8) Uani 1 1 d . . .
O6 O 0.0888(3) 0.6145(3) 0.2540(2) 0.0312(8) Uani 1 1 d . . .
O7 O 0.2827(3) 0.8261(3) 0.4524(2) 0.0262(8) Uani 1 1 d . . .
O8 O 0.2538(3) 0.8511(4) 0.5908(2) 0.0460(11) Uani 1 1 d . . .
O9 O 0.1628(3) 0.6968(3) 0.0589(2) 0.0294(8) Uani 1 1 d . . .
O10 O 0.1131(3) 0.7287(3) -0.0711(2) 0.0369(9) Uani 1 1 d . . .
C1 C 0.3566(5) 0.5754(4) 0.4176(3) 0.0338(12) Uani 1 1 d . . .
H1A H 0.2780 0.5728 0.4581 0.041 Uiso 1 1 calc R . .
H1B H 0.4116 0.6226 0.4389 0.041 Uiso 1 1 calc R . .
C2 C 0.4064(5) 0.4506(4) 0.4172(4) 0.0385(14) Uani 1 1 d . . .
H2A H 0.4333 0.4221 0.4719 0.046 Uiso 1 1 calc R . .
H2B H 0.3434 0.3972 0.4118 0.046 Uiso 1 1 calc R . .
C3 C 0.5114(5) 0.4517(5) 0.3414(4) 0.0424(14) Uani 1 1 d . . .
H3A H 0.5759 0.5024 0.3482 0.051 Uiso 1 1 calc R . .
H3B H 0.5441 0.3711 0.3391 0.051 Uiso 1 1 calc R . .
C4 C 0.3857(5) 0.5871(4) 0.2598(3) 0.0284(11) Uani 1 1 d . . .
C5 C 0.5247(6) 0.4503(5) 0.1827(4) 0.0490(16) Uani 1 1 d . . .
H5A H 0.4760 0.3846 0.1757 0.059 Uiso 1 1 calc R . .
H5B H 0.6061 0.4196 0.1870 0.059 Uiso 1 1 calc R . .
C6 C 0.5328(5) 0.5466(6) 0.1047(4) 0.0535(17) Uani 1 1 d . . .
H6A H 0.5894 0.6078 0.1081 0.064 Uiso 1 1 calc R . .
H6B H 0.5634 0.5130 0.0511 0.064 Uiso 1 1 calc R . .
C7 C 0.4109(5) 0.6006(5) 0.1023(4) 0.0397(14) Uani 1 1 d . . .
H7A H 0.4201 0.6743 0.0602 0.048 Uiso 1 1 calc R . .
H7B H 0.3622 0.5461 0.0816 0.048 Uiso 1 1 calc R . .
C8 C 0.3982(5) 0.9072(5) 0.1764(3) 0.0322(12) Uani 1 1 d . . .
C9 C 0.5026(6) 0.9865(6) 0.1299(4) 0.0523(17) Uani 1 1 d . . .
H9A H 0.5219 1.0365 0.1693 0.078 Uiso 1 1 calc R . .
H9B H 0.4804 1.0361 0.0797 0.078 Uiso 1 1 calc R . .
H9C H 0.5727 0.9382 0.1107 0.078 Uiso 1 1 calc R . .
C10 C 0.0652(4) 0.9410(4) 0.2505(3) 0.0277(11) Uani 1 1 d . . .
C11 C -0.0173(5) 1.0480(5) 0.2436(3) 0.0368(13) Uani 1 1 d . . .
H11A H -0.0509 1.0523 0.1915 0.055 Uiso 1 1 calc R . .
H11B H 0.0284 1.1194 0.2402 0.055 Uiso 1 1 calc R . .
H11C H -0.0826 1.0410 0.2945 0.055 Uiso 1 1 calc R . .
C12 C 0.0563(5) 0.6073(5) 0.3359(4) 0.0324(12) Uani 1 1 d . . .
C13 C -0.0343(6) 0.5129(6) 0.3820(4) 0.0581(19) Uani 1 1 d . . .
H13A H -0.0560 0.4693 0.3397 0.087 Uiso 1 1 calc R . .
H13B H -0.1063 0.5499 0.4120 0.087 Uiso 1 1 calc R . .
H13C H 0.0010 0.4587 0.4240 0.087 Uiso 1 1 calc R . .
C14 C 0.2150(5) 0.8360(4) 0.5246(3) 0.0291(12) Uani 1 1 d . . .
C15 C 0.0800(5) 0.8320(5) 0.5329(4) 0.0394(14) Uani 1 1 d . . .
H15A H 0.0563 0.8878 0.4863 0.059 Uiso 1 1 calc R . .
H15B H 0.0401 0.8532 0.5888 0.059 Uiso 1 1 calc R . .
H15C H 0.0565 0.7524 0.5291 0.059 Uiso 1 1 calc R . .
C16 C 0.1482(5) 0.7644(4) -0.0091(3) 0.0298(12) Uani 1 1 d . . .
C17 C 0.1709(6) 0.8959(5) -0.0180(4) 0.0456(15) Uani 1 1 d . . .
H17A H 0.2524 0.9080 -0.0102 0.068 Uiso 1 1 calc R . .
H17B H 0.1128 0.9295 0.0261 0.068 Uiso 1 1 calc R . .
H17C H 0.1621 0.9346 -0.0755 0.068 Uiso 1 1 calc R . .
C18 C 0.5369(5) 0.8964(5) 0.6586(4) 0.0374(13) Uani 1 1 d . . .
H18A H 0.4750 0.8713 0.7110 0.045 Uiso 1 1 calc R . .
H18B H 0.5452 0.9829 0.6515 0.045 Uiso 1 1 calc R . .
C19 C 0.6565(5) 0.8366(5) 0.6681(4) 0.0410(14) Uani 1 1 d . . .
H19A H 0.6450 0.7505 0.6837 0.049 Uiso 1 1 calc R . .
H19B H 0.6862 0.8650 0.7151 0.049 Uiso 1 1 calc R . .
C20 C 0.7486(5) 0.8635(5) 0.5838(4) 0.0405(14) Uani 1 1 d . . .
H20A H 0.7774 0.9450 0.5774 0.049 Uiso 1 1 calc R . .
H20B H 0.8183 0.8097 0.5862 0.049 Uiso 1 1 calc R . .
C21 C 0.5777(5) 0.8461(4) 0.5120(3) 0.0259(11) Uani 1 1 d . . .
C22 C 0.7869(5) 0.8436(5) 0.4275(4) 0.0400(14) Uani 1 1 d . . .
H22A H 0.8239 0.7642 0.4305 0.048 Uiso 1 1 calc R . .
H22B H 0.8512 0.9014 0.4219 0.048 Uiso 1 1 calc R . .
C23 C 0.7291(5) 0.8689(5) 0.3481(4) 0.0422(14) Uani 1 1 d . . .
H23A H 0.7094 0.9537 0.3365 0.051 Uiso 1 1 calc R . .
H23B H 0.7859 0.8482 0.2969 0.051 Uiso 1 1 calc R . .
C24 C 0.6152(5) 0.7967(5) 0.3642(4) 0.0374(13) Uani 1 1 d . . .
H24A H 0.5738 0.8172 0.3151 0.045 Uiso 1 1 calc R . .
H24B H 0.6356 0.7118 0.3697 0.045 Uiso 1 1 calc R . .
C25 C 0.1678(6) 0.3608(5) 0.1329(4) 0.0449(15) Uani 1 1 d . . .
H25A H 0.0856 0.3372 0.1636 0.054 Uiso 1 1 calc R . .
H25B H 0.2061 0.3978 0.1722 0.054 Uiso 1 1 calc R . .
C26 C 0.2395(6) 0.2540(5) 0.1080(4) 0.0488(16) Uani 1 1 d . . .
H26A H 0.2361 0.1932 0.1597 0.059 Uiso 1 1 calc R . .
H26B H 0.3245 0.2760 0.0850 0.059 Uiso 1 1 calc R . .
C27 C 0.1894(6) 0.2043(5) 0.0400(4) 0.0465(15) Uani 1 1 d . . .
H27A H 0.2440 0.1420 0.0180 0.056 Uiso 1 1 calc R . .
H27B H 0.1103 0.1685 0.0665 0.056 Uiso 1 1 calc R . .
C28 C 0.1592(4) 0.4115(4) -0.0213(4) 0.0298(12) Uani 1 1 d . . .
C29 C 0.1576(5) 0.2593(5) -0.1132(4) 0.0441(15) Uani 1 1 d . . .
H29A H 0.0722 0.2391 -0.1066 0.053 Uiso 1 1 calc R . .
H29B H 0.2063 0.1878 -0.1232 0.053 Uiso 1 1 calc R . .
C30 C 0.1922(6) 0.3546(5) -0.1900(4) 0.0438(15) Uani 1 1 d . . .
H30A H 0.1693 0.3309 -0.2412 0.053 Uiso 1 1 calc R . .
H30B H 0.2802 0.3654 -0.2029 0.053 Uiso 1 1 calc R . .
C31 C 0.1298(6) 0.4699(5) -0.1719(4) 0.0425(14) Uani 1 1 d . . .
H31A H 0.1656 0.5350 -0.2171 0.051 Uiso 1 1 calc R . .
H31B H 0.0436 0.4653 -0.1734 0.051 Uiso 1 1 calc R . .

loop_
_atom_site_aniso_label
_atom_site_aniso_U_11
_atom_site_aniso_U_22
_atom_site_aniso_U_33
_atom_site_aniso_U_23
_atom_site_aniso_U_13
_atom_site_aniso_U_12
Rh1 0.0233(2) 0.0250(2) 0.0206(2) -0.00859(16) -0.00881(16) 0.00041(16)
Rh2 0.0268(2) 0.0266(2) 0.0205(2) -0.00856(17) -0.00960(17) -0.00080(17)
N1 0.035(2) 0.029(2) 0.023(2) -0.0086(18) -0.0088(19) 0.0027(19)
N2 0.049(3) 0.047(3) 0.038(3) -0.016(2) -0.015(2) 0.025(2)
N3 0.028(2) 0.040(3) 0.026(2) -0.014(2) -0.0086(19) 0.009(2)
N4 0.027(2) 0.036(2) 0.036(3) -0.014(2) -0.012(2) 0.000(2)
N5 0.026(2) 0.035(2) 0.039(3) -0.006(2) -0.011(2) -0.0048(19)
N6 0.022(2) 0.037(2) 0.028(2) -0.007(2) -0.006(2) 0.002(2)
N7 0.039(3) 0.033(2) 0.032(3) -0.010(2) -0.007(2) -0.002(2)
N8 0.034(3) 0.032(2) 0.039(3) -0.009(2) -0.008(2) -0.002(2)
N9 0.040(3) 0.029(2) 0.039(3) -0.017(2) -0.017(2) 0.001(2)
O1 0.0289(19) 0.0332(19) 0.025(2) -0.0070(15) -0.0089(15) -0.0074(15)
O1W 0.062(4) 0.144(6) 0.053(4) 0.017(4) 0.004(3) 0.052(4)
O2 0.036(2) 0.036(2) 0.026(2) -0.0070(16) -0.0097(16) -0.0097(16)
O3 0.031(2) 0.035(2) 0.028(2) -0.0111(16) -0.0133(16) 0.0079(16)
O4 0.032(2) 0.036(2) 0.029(2) -0.0106(16) -0.0170(16) 0.0041(16)
O5 0.032(2) 0.0345(19) 0.0236(19) -0.0078(16) -0.0085(16) -0.0093(16)
O6 0.037(2) 0.035(2) 0.026(2) -0.0080(16) -0.0124(17) -0.0072(16)
O7 0.0247(18) 0.037(2) 0.0197(19) -0.0117(15) -0.0065(15) 0.0007(15)
O8 0.031(2) 0.089(3) 0.025(2) -0.022(2) -0.0083(17) -0.005(2)
O9 0.042(2) 0.0286(19) 0.0222(19) -0.0051(15) -0.0150(16) -0.0040(16)
O10 0.055(3) 0.036(2) 0.026(2) -0.0088(16) -0.0194(18) -0.0021(18)
C1 0.043(3) 0.031(3) 0.029(3) -0.005(2) -0.012(3) -0.003(2)
C2 0.050(4) 0.026(3) 0.042(3) -0.002(2) -0.019(3) 0.001(3)
C3 0.045(3) 0.033(3) 0.054(4) -0.013(3) -0.020(3) 0.013(3)
C4 0.028(3) 0.029(3) 0.029(3) -0.007(2) -0.007(2) 0.004(2)
C5 0.043(4) 0.049(4) 0.060(4) -0.027(3) -0.010(3) 0.016(3)
C6 0.033(3) 0.089(5) 0.042(4) -0.024(4) -0.005(3) 0.004(3)
C7 0.034(3) 0.057(4) 0.034(3) -0.026(3) -0.006(3) 0.005(3)
C8 0.036(3) 0.039(3) 0.021(3) -0.004(2) -0.003(2) -0.002(2)
C9 0.056(4) 0.072(4) 0.030(3) -0.005(3) -0.006(3) -0.033(3)
C10 0.024(3) 0.030(3) 0.027(3) -0.003(2) -0.003(2) -0.004(2)
C11 0.037(3) 0.041(3) 0.031(3) -0.007(3) -0.007(3) 0.013(3)
C12 0.031(3) 0.036(3) 0.033(3) -0.001(2) -0.015(3) -0.009(2)
C13 0.079(5) 0.061(4) 0.036(4) 0.000(3) -0.012(3) -0.040(4)
C14 0.027(3) 0.032(3) 0.032(3) -0.011(2) -0.009(2) 0.002(2)
C15 0.025(3) 0.058(4) 0.038(3) -0.021(3) -0.003(2) -0.004(3)
C16 0.027(3) 0.034(3) 0.030(3) -0.010(2) -0.005(2) -0.002(2)
C17 0.066(4) 0.038(3) 0.039(3) -0.002(3) -0.025(3) -0.009(3)
C18 0.044(3) 0.038(3) 0.038(3) -0.014(3) -0.018(3) 0.001(3)
C19 0.046(4) 0.041(3) 0.044(4) -0.006(3) -0.027(3) -0.007(3)
C20 0.032(3) 0.040(3) 0.054(4) -0.001(3) -0.023(3) -0.006(3)
C21 0.027(3) 0.020(2) 0.032(3) -0.002(2) -0.011(2) 0.001(2)
C22 0.024(3) 0.042(3) 0.052(4) -0.007(3) -0.004(3) -0.003(2)
C23 0.040(3) 0.047(3) 0.038(3) -0.015(3) 0.002(3) -0.001(3)
C24 0.036(3) 0.040(3) 0.037(3) -0.012(3) -0.005(3) -0.002(3)
C25 0.046(4) 0.049(4) 0.038(4) -0.003(3) -0.008(3) 0.000(3)
C26 0.052(4) 0.048(4) 0.047(4) 0.001(3) -0.016(3) -0.002(3)
C27 0.052(4) 0.034(3) 0.054(4) -0.008(3) -0.012(3) -0.001(3)
C28 0.025(3) 0.030(3) 0.037(3) -0.009(2) -0.007(2) -0.005(2)
C29 0.038(3) 0.047(3) 0.054(4) -0.029(3) -0.008(3) -0.003(3)
C30 0.048(4) 0.053(4) 0.040(4) -0.027(3) -0.017(3) 0.003(3)
C31 0.052(4) 0.048(3) 0.036(3) -0.018(3) -0.018(3) 0.000(3)

loop_
_atom_type_symbol
_atom_type_description
_atom_type_scat_dispersion_real
_atom_type_scat_dispersion_imag
_atom_type_scat_source
C C 0.0033 0.0016 'International Tables Vol C Tables 4.2.6.8 and 6.1.1.4'
H H 0.0000 0.0000 'International Tables Vol C Tables 4.2.6.8 and 6.1.1.4'
N N 0.0061 0.0033 'International Tables Vol C Tables 4.2.6.8 and 6.1.1.4'
O O 0.0106 0.0060 'International Tables Vol C Tables 4.2.6.8 and 6.1.1.4'
Rh Rh -1.1178 0.9187 'International Tables Vol C Tables 4.2.6.8 and 6.1.1.4'

loop_
_geom_angle_atom_site_label_1
_geom_angle_atom_site_label_2
_geom_angle_atom_site_label_3
_geom_angle
_geom_angle_site_symmetry_1
_geom_angle_site_symmetry_3
_geom_angle_publ_flag
N1 Rh1 O1 91.83(16) . . ?
N1 Rh1 O5 86.87(16) . . ?
O1 Rh1 O5 174.88(12) . . ?
N1 Rh1 O3 175.41(14) . . ?
O1 Rh1 O3 88.59(14) . . ?
O5 Rh1 O3 92.32(14) . . ?
N1 Rh1 O7 91.80(14) . . ?
O1 Rh1 O7 87.72(12) . . ?
O5 Rh1 O7 97.26(12) . . ?
O3 Rh1 O7 92.78(12) . . ?
N1 Rh1 Rh2 88.04(11) . . ?
O1 Rh1 Rh2 87.32(9) . . ?
O5 Rh1 Rh2 87.68(9) . . ?
O3 Rh1 Rh2 87.41(9) . . ?
O7 Rh1 Rh2 175.03(9) . . ?
N3 Rh2 O6 90.75(16) . . ?
N3 Rh2 O2 87.87(16) . . ?
O6 Rh2 O2 174.80(13) . . ?
N3 Rh2 O4 175.06(14) . . ?
O6 Rh2 O4 90.71(14) . . ?
O2 Rh2 O4 90.27(14) . . ?
N3 Rh2 O9 93.52(14) . . ?
O6 Rh2 O9 87.70(12) . . ?
O2 Rh2 O9 97.38(13) . . ?
O4 Rh2 O9 91.25(12) . . ?
N3 Rh2 Rh1 87.66(11) . . ?
O6 Rh2 Rh1 87.41(9) . . ?
O2 Rh2 Rh1 87.53(9) . . ?
O4 Rh2 Rh1 87.70(9) . . ?
O9 Rh2 Rh1 174.98(9) . . ?
C4 N1 C1 121.9(4) . . ?
C4 N1 Rh1 120.5(3) . . ?
C1 N1 Rh1 117.5(3) . . ?
C4 N2 C5 120.9(5) . . ?
C4 N2 C3 120.3(4) . . ?
C5 N2 C3 118.7(4) . . ?
C4 N3 C7 121.4(4) . . ?
C4 N3 Rh2 120.6(3) . . ?
C7 N3 Rh2 117.5(3) . . ?
C21 N4 C18 123.3(4) . . ?
C21 N5 C22 122.8(4) . . ?
C21 N5 C20 121.8(5) . . ?
C22 N5 C20 115.4(4) . . ?
C21 N6 C24 123.3(4) . . ?
C28 N7 C25 123.0(5) . . ?
C28 N8 C27 121.4(5) . . ?
C28 N8 C29 120.0(4) . . ?
C27 N8 C29 117.5(4) . . ?
C28 N9 C31 124.7(4) . . ?
C8 O1 Rh1 119.3(3) . . ?
C8 O2 Rh2 117.9(3) . . ?
C10 O3 Rh1 118.3(3) . . ?
C10 O4 Rh2 117.7(3) . . ?
C12 O5 Rh1 117.6(3) . . ?
C12 O6 Rh2 119.3(3) . . ?
C14 O7 Rh1 130.8(3) . . ?
C16 O9 Rh2 129.7(3) . . ?
N1 C1 C2 112.8(4) . . ?
C3 C2 C1 108.5(5) . . ?
N2 C3 C2 108.9(5) . . ?
N1 C4 N3 119.4(4) . . ?
N1 C4 N2 120.4(4) . . ?
N3 C4 N2 120.2(4) . . ?
N2 C5 C6 110.0(5) . . ?
C7 C6 C5 109.8(5) . . ?
N3 C7 C6 113.5(5) . . ?
O2 C8 O1 125.7(5) . . ?
O2 C8 C9 116.6(5) . . ?
O1 C8 C9 117.6(5) . . ?
O4 C10 O3 125.9(4) . . ?
O4 C10 C11 117.2(4) . . ?
O3 C10 C11 116.9(4) . . ?
O5 C12 O6 125.8(5) . . ?
O5 C12 C13 117.0(5) . . ?
O6 C12 C13 117.2(5) . . ?
O8 C14 O7 123.6(5) . . ?
O8 C14 C15 117.4(5) . . ?
O7 C14 C15 119.0(4) . . ?
O9 C16 O10 123.4(5) . . ?
O9 C16 C17 119.5(4) . . ?
O10 C16 C17 117.2(5) . . ?
N4 C18 C19 109.0(4) . . ?
C18 C19 C20 110.3(5) . . ?
N5 C20 C19 112.1(4) . . ?
N4 C21 N6 119.5(5) . . ?
N4 C21 N5 120.9(5) . . ?
N6 C21 N5 119.6(5) . . ?
N5 C22 C23 111.4(4) . . ?
C24 C23 C22 109.4(5) . . ?
N6 C24 C23 108.8(4) . . ?
N7 C25 C26 109.1(5) . . ?
C25 C26 C27 110.3(5) . . ?
N8 C27 C26 111.0(4) . . ?
N9 C28 N7 118.6(5) . . ?
N9 C28 N8 120.8(5) . . ?
N7 C28 N8 120.6(5) . . ?
N8 C29 C30 111.5(4) . . ?
C29 C30 C31 110.5(5) . . ?
N9 C31 C30 110.0(4) . . ?

loop_
_geom_bond_atom_site_label_1
_geom_bond_atom_site_label_2
_geom_bond_distance
_geom_bond_site_symmetry_2
_geom_bond_publ_flag
Rh1 N1 2.002(4) . ?
Rh1 O1 2.040(3) . ?
Rh1 O5 2.056(3) . ?
Rh1 O3 2.091(3) . ?
Rh1 O7 2.314(3) . ?
Rh1 Rh2 2.3927(7) . ?
Rh2 N3 2.007(4) . ?
Rh2 O6 2.036(3) . ?
Rh2 O2 2.056(3) . ?
Rh2 O4 2.093(3) . ?
Rh2 O9 2.336(3) . ?
N1 C4 1.325(6) . ?
N1 C1 1.465(6) . ?
N2 C4 1.371(6) . ?
N2 C5 1.445(7) . ?
N2 C3 1.453(7) . ?
N3 C4 1.337(6) . ?
N3 C7 1.455(6) . ?
N4 C21 1.309(7) . ?
N4 C18 1.451(6) . ?
N5 C21 1.347(6) . ?
N5 C22 1.458(7) . ?
N5 C20 1.468(7) . ?
N6 C21 1.329(6) . ?
N6 C24 1.449(7) . ?
N7 C28 1.332(7) . ?
N7 C25 1.447(7) . ?
N8 C28 1.345(6) . ?
N8 C27 1.457(7) . ?
N8 C29 1.473(7) . ?
N9 C28 1.313(7) . ?
N9 C31 1.463(7) . ?
O1 C8 1.261(6) . ?
O2 C8 1.257(6) . ?
O3 C10 1.271(6) . ?
O4 C10 1.264(6) . ?
O5 C12 1.262(6) . ?
O6 C12 1.264(6) . ?
O7 C14 1.258(6) . ?
O8 C14 1.254(6) . ?
O9 C16 1.257(6) . ?
O10 C16 1.261(6) . ?
C1 C2 1.508(7) . ?
C2 C3 1.502(8) . ?
C5 C6 1.506(9) . ?
C6 C7 1.488(8) . ?
C8 C9 1.503(7) . ?
C10 C11 1.507(7) . ?
C12 C13 1.505(7) . ?
C14 C15 1.502(7) . ?
C16 C17 1.510(7) . ?
C18 C19 1.510(7) . ?
C19 C20 1.511(8) . ?
C22 C23 1.517(8) . ?
C23 C24 1.507(7) . ?
C25 C26 1.495(8) . ?
C26 C27 1.508(8) . ?
C29 C30 1.494(8) . ?
C30 C31 1.506(8) . ?
